data_7049727
loop_
_publ_author_name
'Webb, Dylan'
'Fulton, J. Robin'

_publ_section_title
;
 Utilising an anilido-imino ligand to stabilise zinc-phosphanide
 complexes: reactivity and fluorescent properties.
;
_journal_issue 23
_journal_name_full 'Dalton transactions (Cambridge, England : 2003)'
_journal_page_first 8094
_journal_page_last 8105
_journal_paper_doi 10.1039/c9dt00681h
_journal_volume 48
_journal_year 2019
_chemical_formula_moiety '2(C38 H59 N3 Si2 Zn)'
_chemical_formula_sum 'C76 H118 N6 Si4 Zn2'
_chemical_formula_weight 1358.86
_space_group_crystal_system orthorhombic
_space_group_IT_number 29
_space_group_name_Hall 'P 2c -2ac'
_space_group_name_H-M_alt 'P c a 21'
_symmetry_space_group_name_Hall 'P 2c -2ac'
_symmetry_space_group_name_H-M 'P c a 21'
_atom_sites_solution_hydrogens geom
_atom_sites_solution_primary dual
_audit_creation_date 2019-01-27
_audit_creation_method
;
Olex2 1.2
(compiled May 18 2018 14:05:52 for OlexSys, GUI svn.r5506)
;
_audit_update_record
;
2019-02-14 deposited with the CCDC.    2019-04-12 downloaded from the CCDC.
;
_cell_angle_alpha 90
_cell_angle_beta 90
_cell_angle_gamma 90
_cell_formula_units_Z 4
_cell_length_a 18.1072(2)
_cell_length_b 19.7437(3)
_cell_length_c 21.5080(3)
_cell_measurement_reflns_used 20840
_cell_measurement_temperature 120.01(10)
_cell_measurement_theta_max 71.6950
_cell_measurement_theta_min 3.9080
_cell_volume 7689.18(18)
_computing_cell_refinement
;
CrysAlisPro, Agilent Technologies,
Version 1.171.37.35h (release 09-02-2015 CrysAlis171 .NET)
(compiled Feb  9 2015,16:26:32)
;
_computing_data_collection
;
CrysAlisPro, Agilent Technologies,
Version 1.171.37.35h (release 09-02-2015 CrysAlis171 .NET)
(compiled Feb  9 2015,16:26:32)
;
_computing_data_reduction
;
CrysAlisPro, Agilent Technologies,
Version 1.171.37.35h (release 09-02-2015 CrysAlis171 .NET)
(compiled Feb  9 2015,16:26:32)
;
_computing_molecular_graphics 'Olex2 (Dolomanov et al., 2009)'
_computing_publication_material 'Olex2 (Dolomanov et al., 2009)'
_computing_structure_refinement 'ShelXL (Sheldrick, 2015)'
_computing_structure_solution 'ShelXT (Sheldrick, 2015)'
_diffrn_ambient_environment N~2~
_diffrn_ambient_temperature 120.01(10)
_diffrn_detector 'CCD plate'
_diffrn_detector_area_resol_mean 8.0856
_diffrn_detector_type EosS2
_diffrn_measured_fraction_theta_full 0.999
_diffrn_measured_fraction_theta_max 0.998
_diffrn_measurement_details
;
#__ type_ start__ end____ width___ exp.time_
  1 omega   41.00   66.00   1.0000    2.7100
omega____ theta____ kappa____ phi______ frames
    -       36.0104   77.0000 -120.0000 25

#__ type_ start__ end____ width___ exp.time_
  2 omega   73.00   99.00   1.0000    2.7100
omega____ theta____ kappa____ phi______ frames
    -       36.0104   77.0000 -120.0000 26

#__ type_ start__ end____ width___ exp.time_
  3 omega  101.00  126.00   1.0000   10.8400
omega____ theta____ kappa____ phi______ frames
    -      108.0000  111.0000 -180.0000 25

#__ type_ start__ end____ width___ exp.time_
  4 omega  139.00  177.00   1.0000   10.8400
omega____ theta____ kappa____ phi______ frames
    -      108.0000  111.0000 -180.0000 38

#__ type_ start__ end____ width___ exp.time_
  5 omega  118.00  175.00   1.0000   10.8400
omega____ theta____ kappa____ phi______ frames
    -      108.0000   38.0000  -90.0000 57

#__ type_ start__ end____ width___ exp.time_
  6 omega  136.00  161.00   1.0000   10.8400
omega____ theta____ kappa____ phi______ frames
    -      108.0000   12.0000    0.0000 25

#__ type_ start__ end____ width___ exp.time_
  7 omega  137.00  163.00   1.0000   10.8400
omega____ theta____ kappa____ phi______ frames
    -      108.0000   38.0000   60.0000 26

#__ type_ start__ end____ width___ exp.time_
  8 omega  144.00  173.00   1.0000   10.8400
omega____ theta____ kappa____ phi______ frames
    -      108.0000   63.0000   30.0000 29

#__ type_ start__ end____ width___ exp.time_
  9 omega  119.00  170.00   1.0000   10.8400
omega____ theta____ kappa____ phi______ frames
    -      108.0000   77.0000   60.0000 51

#__ type_ start__ end____ width___ exp.time_
 10 omega   90.00  116.00   1.0000   10.8400
omega____ theta____ kappa____ phi______ frames
    -      108.0000   63.0000   30.0000 26

#__ type_ start__ end____ width___ exp.time_
 11 omega   57.00   92.00   1.0000   10.8400
omega____ theta____ kappa____ phi______ frames
    -      108.0000  -25.0000    0.0000 35

#__ type_ start__ end____ width___ exp.time_
 12 omega   80.00  130.00   1.0000   10.8400
omega____ theta____ kappa____ phi______ frames
    -      108.0000  -77.0000    0.0000 50

#__ type_ start__ end____ width___ exp.time_
 13 omega  117.00  142.00   1.0000   10.8400
omega____ theta____ kappa____ phi______ frames
    -      108.0000  -91.0000  120.0000 25

#__ type_ start__ end____ width___ exp.time_
 14 omega   47.00   93.00   1.0000   10.8400
omega____ theta____ kappa____ phi______ frames
    -      108.0000  -25.0000   90.0000 46

#__ type_ start__ end____ width___ exp.time_
 15 omega   49.00   76.00   1.0000   10.8400
omega____ theta____ kappa____ phi______ frames
    -      108.0000  -25.0000  150.0000 27

#__ type_ start__ end____ width___ exp.time_
 16 omega   40.00   79.00   1.0000   10.8400
omega____ theta____ kappa____ phi______ frames
    -      108.0000  -50.0000   60.0000 39

#__ type_ start__ end____ width___ exp.time_
 17 omega   41.00   76.00   1.0000   10.8400
omega____ theta____ kappa____ phi______ frames
    -      108.0000  -50.0000  -30.0000 35

#__ type_ start__ end____ width___ exp.time_
 18 omega   39.00   89.00   1.0000   10.8400
omega____ theta____ kappa____ phi______ frames
    -      108.0000  -38.0000  -90.0000 50

#__ type_ start__ end____ width___ exp.time_
 19 omega   39.00   64.00   1.0000   10.8400
omega____ theta____ kappa____ phi______ frames
    -      108.0000 -111.0000  -30.0000 25

#__ type_ start__ end____ width___ exp.time_
 20 omega   26.00   53.00   1.0000    2.7100
omega____ theta____ kappa____ phi______ frames
    -       36.0104  -99.0000 -150.0000 27

#__ type_ start__ end____ width___ exp.time_
 21 omega  -34.00   62.00   1.0000    2.7100
omega____ theta____ kappa____ phi______ frames
    -       36.0104  -19.0000  -90.0000 96

#__ type_ start__ end____ width___ exp.time_
 22 omega   92.00  140.00   1.0000   10.8400
omega____ theta____ kappa____ phi______ frames
    -      108.0000   50.0000 -180.0000 48

#__ type_ start__ end____ width___ exp.time_
 23 omega  120.00  145.00   1.0000   10.8400
omega____ theta____ kappa____ phi______ frames
    -      108.0000  111.0000 -120.0000 25

#__ type_ start__ end____ width___ exp.time_
 24 omega   20.00   67.00   1.0000    2.7100
omega____ theta____ kappa____ phi______ frames
    -       36.0104   57.0000  150.0000 47

#__ type_ start__ end____ width___ exp.time_
 25 omega   12.00   70.00   1.0000    2.7100
omega____ theta____ kappa____ phi______ frames
    -       36.0104   77.0000   60.0000 58

#__ type_ start__ end____ width___ exp.time_
 26 omega  -34.00   -5.00   1.0000    2.7100
omega____ theta____ kappa____ phi______ frames
    -       36.0104  -19.0000    0.0000 29
;
_diffrn_measurement_device 'four-circle diffractometer'
_diffrn_measurement_device_type 'SuperNova, Dual, Cu at zero, EosS2'
_diffrn_measurement_method '\w scans'
_diffrn_orient_matrix_UB_11 -0.0214778000
_diffrn_orient_matrix_UB_12 0.0073829000
_diffrn_orient_matrix_UB_13 -0.0690129000
_diffrn_orient_matrix_UB_21 0.0660204000
_diffrn_orient_matrix_UB_22 -0.0448120000
_diffrn_orient_matrix_UB_23 -0.0186465000
_diffrn_orient_matrix_UB_31 -0.0491706000
_diffrn_orient_matrix_UB_32 -0.0633995000
_diffrn_orient_matrix_UB_33 0.0050984000
_diffrn_radiation_monochromator mirror
_diffrn_radiation_probe x-ray
_diffrn_radiation_type CuK\a
_diffrn_radiation_wavelength 1.54184
_diffrn_reflns_av_R_equivalents 0.0205
_diffrn_reflns_av_unetI/netI 0.0237
_diffrn_reflns_Laue_measured_fraction_full 0.999
_diffrn_reflns_Laue_measured_fraction_max 0.998
_diffrn_reflns_limit_h_max 20
_diffrn_reflns_limit_h_min -22
_diffrn_reflns_limit_k_max 19
_diffrn_reflns_limit_k_min -24
_diffrn_reflns_limit_l_max 26
_diffrn_reflns_limit_l_min -26
_diffrn_reflns_number 34922
_diffrn_reflns_point_group_measured_fraction_full 0.922
_diffrn_reflns_point_group_measured_fraction_max 0.909
_diffrn_reflns_theta_full 67.684
_diffrn_reflns_theta_max 71.770
_diffrn_reflns_theta_min 4.682
_diffrn_source 'sealed X-ray tube'
_diffrn_source_type 'SuperNova (Cu) X-ray Source'
_exptl_absorpt_coefficient_mu 1.686
_exptl_absorpt_correction_T_max 0.985
_exptl_absorpt_correction_T_min 0.973
_exptl_absorpt_correction_type gaussian
_exptl_absorpt_process_details
;
CrysAlisPro, Agilent Technologies,
Version 1.171.37.35h (release 09-02-2015 CrysAlis171 .NET)
(compiled Feb  9 2015,16:26:32)
Numerical absorption correction based on gaussian integration over
            a multifaceted crystal model
Empirical absorption correction using spherical harmonics,
 implemented in SCALE3 ABSPACK scaling algorithm.
;
_exptl_crystal_colour 'light yellow'
_exptl_crystal_colour_modifier light
_exptl_crystal_colour_primary yellow
_exptl_crystal_density_diffrn 1.174
_exptl_crystal_description prism
_exptl_crystal_F_000 2928
_exptl_crystal_size_max 0.1931
_exptl_crystal_size_mid 0.1713
_exptl_crystal_size_min 0.0946
_refine_diff_density_max 0.349
_refine_diff_density_min -0.325
_refine_diff_density_rms 0.038
_refine_ls_abs_structure_details
;
 Flack x determined using 5493 quotients [(I+)-(I-)]/[(I+)+(I-)]
 (Parsons, Flack and Wagner, Acta Cryst. B69 (2013) 249-259).
;
_refine_ls_abs_structure_Flack -0.009(7)
_refine_ls_extinction_method none
_refine_ls_goodness_of_fit_ref 1.041
_refine_ls_hydrogen_treatment constr
_refine_ls_matrix_type full
_refine_ls_number_parameters 823
_refine_ls_number_reflns 13699
_refine_ls_number_restraints 1
_refine_ls_restrained_S_all 1.041
_refine_ls_R_factor_all 0.0262
_refine_ls_R_factor_gt 0.0248
_refine_ls_shift/su_max 0.001
_refine_ls_shift/su_mean 0.000
_refine_ls_structure_factor_coef Fsqd
_refine_ls_weighting_details 'w=1/[\s^2^(Fo^2^)+(0.0376P)^2^+1.2065P] where P=(Fo^2^+2Fc^2^)/3'
_refine_ls_weighting_scheme calc
_refine_ls_wR_factor_gt 0.0650
_refine_ls_wR_factor_ref 0.0660
_reflns_Friedel_coverage 0.770
_reflns_Friedel_fraction_full 0.840
_reflns_Friedel_fraction_max 0.815
_reflns_number_gt 13180
_reflns_number_total 13699
_reflns_threshold_expression 'I > 2\s(I)'
_cod_data_source_file c9dt00681h2.cif
_cod_data_source_block Compound-2
_cod_depositor_comments 'Adding full bibliography for 7049727--7049732.cif.'
_cod_database_code 7049727
_shelx_shelxl_version_number 2018/3
_chemical_oxdiff_formula 'C38 H59 N3 Si2 Zn'
_shelx_space_group_comment
;
The symmetry employed for this shelxl refinement is uniquely defined
by the following loop, which should always be used as a source of
symmetry information in preference to the above space-group names.
They are only intended as comments.
;
_reflns_odcompleteness_completeness 99.87
_reflns_odcompleteness_iscentric 1
_reflns_odcompleteness_theta 66.97
_olex2_refinement_description
;
1. Fixed Uiso
 At 1.2 times of:
  All C(H) groups
 At 1.5 times of:
  All C(H,H,H) groups
2.a Ternary CH refined with riding coordinates:
 C68(H68), C30(H30), C65(H65), C18(H18), C56(H56), C15(H15), C53(H53), C27(H27)
2.b Aromatic/amide H refined with riding coordinates:
 C51(H51), C25(H25), C12(H12), C24(H24), C43(H43), C7(H7), C46(H46), C61(H61),
 C8(H8), C11(H11), C44(H44), C6(H6), C63(H63), C45(H45), C49(H49), C5(H5),
 C13(H13), C23(H23), C62(H62), C50(H50)
2.c Idealised Me refined as rotating group:
 C76(H76A,H76B,H76C), C36(H36A,H36B,H36C), C66(H66A,H66B,H66C), C55(H55A,H55B,
 H55C), C42(H42A,H42B,H42C), C4(H4A,H4B,H4C), C35(H35A,H35B,H35C), C38(H38A,
 H38B,H38C), C71(H71A,H71B,H71C), C37(H37A,H37B,H37C), C75(H75A,H75B,H75C),
 C54(H54A,H54B,H54C), C74(H74A,H74B,H74C), C28(H28A,H28B,H28C), C32(H32A,H32B,
 H32C), C31(H31A,H31B,H31C), C57(H57A,H57B,H57C), C16(H16A,H16B,H16C), C69(H69A,
 H69B,H69C), C33(H33A,H33B,H33C), C20(H20A,H20B,H20C), C17(H17A,H17B,H17C),
 C19(H19A,H19B,H19C), C72(H72A,H72B,H72C), C67(H67A,H67B,H67C), C73(H73A,H73B,
 H73C), C70(H70A,H70B,H70C), C34(H34A,H34B,H34C), C58(H58A,H58B,H58C), C29(H29A,
 H29B,H29C)
;
_olex2_submission_special_instructions 'No special instructions were received'

loop_
_space_group_symop_operation_xyz
'x, y, z'
'-x, -y, z+1/2'
'x+1/2, -y, z'
'-x+1/2, y, z+1/2'

loop_
_atom_site_label
_atom_site_type_symbol
_atom_site_fract_x
_atom_site_fract_y
_atom_site_fract_z
_atom_site_U_iso_or_equiv
_atom_site_adp_type
_atom_site_occupancy
_atom_site_site_symmetry_order
_atom_site_calc_flag
_atom_site_refinement_flags_posn
Zn1 Zn 0.72559(2) 0.50066(2) 0.36468(2) 0.01601(7) Uani 1 1 d .
Zn2 Zn 0.53864(2) -0.00068(2) 0.63553(2) 0.01634(7) Uani 1 1 d .
Si2 Si 0.85952(4) 0.47925(3) 0.27225(3) 0.02245(13) Uani 1 1 d .
Si1 Si 0.71627(4) 0.54350(3) 0.23051(3) 0.02359(14) Uani 1 1 d .
Si3 Si 0.55065(4) -0.04505(3) 0.76933(3) 0.02546(14) Uani 1 1 d .
Si4 Si 0.40433(4) 0.01319(3) 0.72787(3) 0.02439(13) Uani 1 1 d .
N1 N 0.68541(11) 0.57583(10) 0.41893(9) 0.0177(4) Uani 1 1 d .
N5 N 0.56393(11) 0.07342(10) 0.58285(9) 0.0174(4) Uani 1 1 d .
N2 N 0.69851(11) 0.42856(10) 0.41925(9) 0.0173(4) Uani 1 1 d .
N4 N 0.57964(11) -0.07315(9) 0.57913(9) 0.0169(4) Uani 1 1 d .
N6 N 0.49495(13) -0.00772(10) 0.71495(10) 0.0220(4) Uani 1 1 d .
N3 N 0.77051(12) 0.50573(10) 0.28573(10) 0.0204(4) Uani 1 1 d .
C39 C 0.61736(13) -0.06019(12) 0.52841(11) 0.0187(4) Uani 1 1 d .
C26 C 0.78884(13) 0.34303(12) 0.45291(11) 0.0202(5) Uani 1 1 d .
C41 C 0.61512(13) 0.07032(12) 0.53654(11) 0.0184(4) Uani 1 1 d .
C40 C 0.64238(13) 0.00760(12) 0.51103(11) 0.0185(4) Uani 1 1 d .
C59 C 0.53006(13) 0.13761(12) 0.59564(12) 0.0188(5) Uani 1 1 d .
C21 C 0.73439(13) 0.36438(12) 0.41013(12) 0.0181(4) Uani 1 1 d .
C47 C 0.55649(13) -0.14166(12) 0.59309(10) 0.0181(4) Uani 1 1 d .
C51 C 0.57898(14) -0.25354(12) 0.63319(12) 0.0248(5) Uani 1 1 d .
H51 H 0.611358 -0.286041 0.648574 0.030 Uiso 1 1 calc R
C25 C 0.82785(14) 0.28380(12) 0.43985(11) 0.0227(5) Uani 1 1 d .
H25 H 0.863332 0.268712 0.467881 0.027 Uiso 1 1 calc R
C68 C 0.61799(16) 0.15463(13) 0.68714(12) 0.0287(6) Uani 1 1 d .
H68 H 0.629779 0.107422 0.677156 0.034 Uiso 1 1 calc R
C64 C 0.55195(14) 0.17507(12) 0.64843(11) 0.0224(5) Uani 1 1 d .
C52 C 0.60599(14) -0.18948(12) 0.61651(11) 0.0205(5) Uani 1 1 d .
C9 C 0.70931(14) 0.64387(12) 0.40389(12) 0.0192(5) Uani 1 1 d .
C60 C 0.47289(13) 0.16117(12) 0.55694(11) 0.0206(5) Uani 1 1 d .
C12 C 0.76043(16) 0.77080(13) 0.36813(15) 0.0298(6) Uani 1 1 d .
H12 H 0.777621 0.813168 0.355972 0.036 Uiso 1 1 calc R
C10 C 0.65889(14) 0.69244(12) 0.38167(11) 0.0218(5) Uani 1 1 d .
C24 C 0.81508(14) 0.24710(12) 0.38641(12) 0.0244(5) Uani 1 1 d .
H24 H 0.843369 0.208943 0.377695 0.029 Uiso 1 1 calc R
C43 C 0.69524(14) 0.01166(14) 0.46217(12) 0.0251(5) Uani 1 1 d .
H43 H 0.713166 -0.028510 0.445373 0.030 Uiso 1 1 calc R
C7 C 0.56474(15) 0.37567(14) 0.53825(12) 0.0281(5) Uani 1 1 d .
H7 H 0.546919 0.335360 0.554856 0.034 Uiso 1 1 calc R
C46 C 0.64349(13) 0.13132(12) 0.51045(12) 0.0235(5) Uani 1 1 d .
H46 H 0.626823 0.172431 0.526225 0.028 Uiso 1 1 calc R
C76 C 0.53671(17) -0.13897(13) 0.77216(13) 0.0322(6) Uani 1 1 d .
H76A H 0.488926 -0.148759 0.789293 0.048 Uiso 1 1 calc GR
H76B H 0.574172 -0.159101 0.797775 0.048 Uiso 1 1 calc GR
H76C H 0.539873 -0.157210 0.730874 0.048 Uiso 1 1 calc GR
C36 C 0.90563(15) 0.45242(14) 0.34617(13) 0.0296(5) Uani 1 1 d .
H36A H 0.902159 0.488265 0.376189 0.044 Uiso 1 1 calc GR
H36B H 0.956660 0.442580 0.338129 0.044 Uiso 1 1 calc GR
H36C H 0.881697 0.412653 0.362110 0.044 Uiso 1 1 calc GR
C30 C 0.80509(15) 0.38010(13) 0.51325(12) 0.0240(5) Uani 1 1 d .
H30 H 0.775979 0.421940 0.513687 0.029 Uiso 1 1 calc R
C61 C 0.43737(14) 0.22181(12) 0.57266(12) 0.0237(5) Uani 1 1 d .
H61 H 0.400221 0.238412 0.546982 0.028 Uiso 1 1 calc R
C66 C 0.36698(16) 0.11387(15) 0.49248(13) 0.0325(6) Uani 1 1 d .
H66A H 0.349912 0.090998 0.529153 0.049 Uiso 1 1 calc GR
H66B H 0.356391 0.086659 0.456579 0.049 Uiso 1 1 calc GR
H66C H 0.342337 0.156726 0.488761 0.049 Uiso 1 1 calc GR
C65 C 0.45060(14) 0.12541(13) 0.49719(12) 0.0254(5) Uani 1 1 d .
H65 H 0.474938 0.081082 0.496395 0.030 Uiso 1 1 calc R
C8 C 0.61706(14) 0.37413(13) 0.49239(12) 0.0235(5) Uani 1 1 d .
H8 H 0.634081 0.332279 0.478658 0.028 Uiso 1 1 calc R
C11 C 0.68624(14) 0.75593(12) 0.36458(13) 0.0261(5) Uani 1 1 d .
H11 H 0.653603 0.788900 0.350489 0.031 Uiso 1 1 calc R
C3 C 0.64668(13) 0.43397(12) 0.46468(11) 0.0180(4) Uani 1 1 d .
C18 C 0.83937(14) 0.60769(12) 0.43609(12) 0.0241(5) Uani 1 1 d .
H18 H 0.825792 0.562929 0.420046 0.029 Uiso 1 1 calc R
C1 C 0.64764(13) 0.56438(12) 0.47008(11) 0.0194(5) Uani 1 1 d .
C56 C 0.68859(14) -0.17701(12) 0.62502(12) 0.0253(5) Uani 1 1 d .
H56 H 0.699620 -0.130644 0.611655 0.030 Uiso 1 1 calc R
C55 C 0.43502(16) -0.10388(16) 0.48625(13) 0.0316(6) Uani 1 1 d .
H55A H 0.484397 -0.090483 0.475606 0.047 Uiso 1 1 calc GR
H55B H 0.400576 -0.071769 0.469453 0.047 Uiso 1 1 calc GR
H55C H 0.425093 -0.147920 0.469272 0.047 Uiso 1 1 calc GR
C15 C 0.57672(14) 0.68010(12) 0.37485(13) 0.0260(5) Uani 1 1 d .
H15 H 0.565996 0.633447 0.387519 0.031 Uiso 1 1 calc R
C22 C 0.71778(13) 0.32515(12) 0.35717(11) 0.0204(5) Uani 1 1 d .
C44 C 0.72110(15) 0.07156(15) 0.43858(13) 0.0300(6) Uani 1 1 d .
H44 H 0.755906 0.071848 0.406781 0.036 Uiso 1 1 calc R
C14 C 0.78530(14) 0.65857(12) 0.40874(12) 0.0220(5) Uani 1 1 d .
C6 C 0.53800(14) 0.43752(15) 0.56021(13) 0.0290(6) Uani 1 1 d .
H6 H 0.502170 0.438818 0.591175 0.035 Uiso 1 1 calc R
C63 C 0.51357(15) 0.23478(13) 0.66274(12) 0.0266(5) Uani 1 1 d .
H63 H 0.526785 0.259524 0.697816 0.032 Uiso 1 1 calc R
C42 C 0.63552(15) -0.11715(13) 0.48376(12) 0.0255(5) Uani 1 1 d .
H42A H 0.687010 -0.128201 0.487013 0.038 Uiso 1 1 calc GR
H42B H 0.624638 -0.103086 0.442026 0.038 Uiso 1 1 calc GR
H42C H 0.606438 -0.156261 0.493941 0.038 Uiso 1 1 calc GR
C4 C 0.63294(16) 0.62205(13) 0.51507(12) 0.0281(5) Uani 1 1 d .
H4A H 0.660447 0.661266 0.502423 0.042 Uiso 1 1 calc GR
H4B H 0.647905 0.608842 0.556138 0.042 Uiso 1 1 calc GR
H4C H 0.581164 0.632516 0.515110 0.042 Uiso 1 1 calc GR
C48 C 0.48035(13) -0.15692(13) 0.58587(11) 0.0207(5) Uani 1 1 d .
C53 C 0.42704(14) -0.10625(13) 0.55733(12) 0.0240(5) Uani 1 1 d .
H53 H 0.440165 -0.061361 0.573333 0.029 Uiso 1 1 calc R
C45 C 0.69422(14) 0.13220(14) 0.46316(13) 0.0275(5) Uani 1 1 d .
H45 H 0.710801 0.173332 0.447386 0.033 Uiso 1 1 calc R
C49 C 0.45652(15) -0.22105(14) 0.60373(13) 0.0281(5) Uani 1 1 d .
H49 H 0.406776 -0.231992 0.599887 0.034 Uiso 1 1 calc R
C5 C 0.56527(14) 0.49595(13) 0.53553(12) 0.0253(5) Uani 1 1 d .
H5 H 0.547121 0.536910 0.550442 0.030 Uiso 1 1 calc R
C2 C 0.62021(13) 0.49758(11) 0.48800(12) 0.0194(5) Uani 1 1 d .
C13 C 0.80938(15) 0.72226(13) 0.38991(13) 0.0274(5) Uani 1 1 d .
H13 H 0.859443 0.732530 0.391985 0.033 Uiso 1 1 calc R
C35 C 0.73260(16) 0.63693(13) 0.22505(14) 0.0319(6) Uani 1 1 d .
H35A H 0.725633 0.657186 0.265196 0.048 Uiso 1 1 calc GR
H35B H 0.698368 0.656391 0.196021 0.048 Uiso 1 1 calc GR
H35C H 0.782171 0.645120 0.211119 0.048 Uiso 1 1 calc GR
C38 C 0.86731(17) 0.40283(15) 0.22044(14) 0.0360(6) Uani 1 1 d .
H38A H 0.843162 0.365011 0.239764 0.054 Uiso 1 1 calc GR
H38B H 0.918476 0.392248 0.213934 0.054 Uiso 1 1 calc GR
H38C H 0.844268 0.412239 0.181179 0.054 Uiso 1 1 calc GR
C71 C 0.35982(15) 0.04454(14) 0.65486(13) 0.0307(6) Uani 1 1 d .
H71A H 0.382141 0.086619 0.642720 0.046 Uiso 1 1 calc GR
H71B H 0.308017 0.051371 0.661996 0.046 Uiso 1 1 calc GR
H71C H 0.366460 0.011735 0.622398 0.046 Uiso 1 1 calc GR
C37 C 0.91522(16) 0.54870(15) 0.23498(15) 0.0377(6) Uani 1 1 d .
H37A H 0.897263 0.556725 0.193636 0.057 Uiso 1 1 calc GR
H37B H 0.966177 0.535427 0.233188 0.057 Uiso 1 1 calc GR
H37C H 0.910633 0.589393 0.259109 0.057 Uiso 1 1 calc GR
C27 C 0.65215(16) 0.34166(13) 0.31542(12) 0.0280(5) Uani 1 1 d .
H27 H 0.637091 0.388445 0.323857 0.034 Uiso 1 1 calc R
C23 C 0.76009(15) 0.26718(12) 0.34580(11) 0.0243(5) Uani 1 1 d .
H23 H 0.751069 0.241671 0.310255 0.029 Uiso 1 1 calc R
C75 C 0.5351(2) -0.00973(17) 0.84974(15) 0.0450(9) Uani 1 1 d .
H75A H 0.536390 0.038847 0.848161 0.067 Uiso 1 1 calc GR
H75B H 0.573243 -0.025720 0.877093 0.067 Uiso 1 1 calc GR
H75C H 0.487896 -0.024346 0.864916 0.067 Uiso 1 1 calc GR
C54 C 0.34628(14) -0.11920(15) 0.57434(14) 0.0321(6) Uani 1 1 d .
H54A H 0.316674 -0.081550 0.561055 0.048 Uiso 1 1 calc GR
H54B H 0.341952 -0.124481 0.618558 0.048 Uiso 1 1 calc GR
H54C H 0.329507 -0.159705 0.554081 0.048 Uiso 1 1 calc GR
C74 C 0.64942(17) -0.02592(14) 0.74965(17) 0.0387(7) Uani 1 1 d .
H74A H 0.659654 -0.040682 0.708006 0.058 Uiso 1 1 calc GR
H74B H 0.681345 -0.049254 0.778129 0.058 Uiso 1 1 calc GR
H74C H 0.657805 0.021978 0.752746 0.058 Uiso 1 1 calc GR
C28 C 0.66866(18) 0.33573(19) 0.24707(13) 0.0436(7) Uani 1 1 d .
H28A H 0.711031 0.362871 0.237107 0.065 Uiso 1 1 calc GR
H28B H 0.626908 0.351283 0.223551 0.065 Uiso 1 1 calc GR
H28C H 0.678575 0.289261 0.236930 0.065 Uiso 1 1 calc GR
C32 C 0.78095(16) 0.33661(15) 0.56905(12) 0.0305(6) Uani 1 1 d .
H32A H 0.728275 0.331161 0.568400 0.046 Uiso 1 1 calc GR
H32B H 0.795384 0.358562 0.606974 0.046 Uiso 1 1 calc GR
H32C H 0.804146 0.292965 0.566573 0.046 Uiso 1 1 calc GR
C31 C 0.88722(16) 0.39938(15) 0.51928(13) 0.0332(6) Uani 1 1 d .
H31A H 0.916711 0.358984 0.520116 0.050 Uiso 1 1 calc GR
H31B H 0.894634 0.424369 0.557058 0.050 Uiso 1 1 calc GR
H31C H 0.901482 0.426796 0.484433 0.050 Uiso 1 1 calc GR
C57 C 0.71193(16) -0.18457(14) 0.69344(14) 0.0316(6) Uani 1 1 d .
H57A H 0.683457 -0.154168 0.718711 0.047 Uiso 1 1 calc GR
H57B H 0.763439 -0.173952 0.697527 0.047 Uiso 1 1 calc GR
H57C H 0.703461 -0.230319 0.706777 0.047 Uiso 1 1 calc GR
C16 C 0.55170(17) 0.68952(15) 0.30706(15) 0.0335(6) Uani 1 1 d .
H16A H 0.560589 0.735431 0.294410 0.050 Uiso 1 1 calc GR
H16B H 0.499918 0.679710 0.303757 0.050 Uiso 1 1 calc GR
H16C H 0.578970 0.659293 0.280689 0.050 Uiso 1 1 calc GR
C62 C 0.45641(15) 0.25744(13) 0.62554(13) 0.0263(6) Uani 1 1 d .
H62 H 0.430818 0.296618 0.636106 0.032 Uiso 1 1 calc R
C69 C 0.60265(18) 0.15877(15) 0.75692(13) 0.0376(6) Uani 1 1 d .
H69A H 0.593333 0.204996 0.768310 0.056 Uiso 1 1 calc GR
H69B H 0.644731 0.142264 0.779450 0.056 Uiso 1 1 calc GR
H69C H 0.560254 0.131636 0.766821 0.056 Uiso 1 1 calc GR
C33 C 0.61684(16) 0.52719(14) 0.25041(16) 0.0371(7) Uani 1 1 d .
H33A H 0.606487 0.479717 0.246280 0.056 Uiso 1 1 calc GR
H33B H 0.585659 0.552373 0.222683 0.056 Uiso 1 1 calc GR
H33C H 0.607546 0.541152 0.292447 0.056 Uiso 1 1 calc GR
C50 C 0.50499(16) -0.26900(13) 0.62709(13) 0.0289(5) Uani 1 1 d .
H50 H 0.487710 -0.311537 0.638647 0.035 Uiso 1 1 calc R
C20 C 0.83320(16) 0.60471(15) 0.50689(14) 0.0334(6) Uani 1 1 d .
H20A H 0.842804 0.648760 0.523974 0.050 Uiso 1 1 calc GR
H20B H 0.868581 0.572969 0.522885 0.050 Uiso 1 1 calc GR
H20C H 0.784326 0.590536 0.518296 0.050 Uiso 1 1 calc GR
C17 C 0.53137(16) 0.72863(16) 0.41605(16) 0.0373(7) Uani 1 1 d .
H17A H 0.549349 0.726579 0.457999 0.056 Uiso 1 1 calc GR
H17B H 0.480341 0.715488 0.415176 0.056 Uiso 1 1 calc GR
H17C H 0.536200 0.774044 0.400626 0.056 Uiso 1 1 calc GR
C19 C 0.91987(15) 0.62056(15) 0.41774(15) 0.0333(6) Uani 1 1 d .
H19A H 0.923438 0.624372 0.373346 0.050 Uiso 1 1 calc GR
H19B H 0.949979 0.583560 0.431740 0.050 Uiso 1 1 calc GR
H19C H 0.936665 0.661835 0.436639 0.050 Uiso 1 1 calc GR
C72 C 0.3916(2) 0.08423(18) 0.78468(15) 0.0450(8) Uani 1 1 d .
H72A H 0.412130 0.071560 0.824134 0.068 Uiso 1 1 calc GR
H72B H 0.339822 0.093506 0.789478 0.068 Uiso 1 1 calc GR
H72C H 0.416159 0.124005 0.769514 0.068 Uiso 1 1 calc GR
C67 C 0.47734(16) 0.16573(16) 0.44117(12) 0.0338(6) Uani 1 1 d .
H67A H 0.459374 0.211371 0.443964 0.051 Uiso 1 1 calc GR
H67B H 0.459155 0.145160 0.403734 0.051 Uiso 1 1 calc GR
H67C H 0.530352 0.166061 0.440500 0.051 Uiso 1 1 calc GR
C73 C 0.35082(17) -0.06123(16) 0.75844(15) 0.0404(7) Uani 1 1 d .
H73A H 0.359873 -0.100018 0.732619 0.061 Uiso 1 1 calc GR
H73B H 0.299037 -0.050810 0.758096 0.061 Uiso 1 1 calc GR
H73C H 0.366210 -0.070901 0.800220 0.061 Uiso 1 1 calc GR
C70 C 0.68556(17) 0.19797(18) 0.67054(15) 0.0408(7) Uani 1 1 d .
H70A H 0.696095 0.193437 0.626998 0.061 Uiso 1 1 calc GR
H70B H 0.727379 0.182984 0.694280 0.061 Uiso 1 1 calc GR
H70C H 0.675454 0.244579 0.679975 0.061 Uiso 1 1 calc GR
C34 C 0.7309(2) 0.50895(18) 0.15050(15) 0.0461(9) Uani 1 1 d .
H34A H 0.781560 0.515029 0.138677 0.069 Uiso 1 1 calc GR
H34B H 0.699548 0.532511 0.121710 0.069 Uiso 1 1 calc GR
H34C H 0.718993 0.461561 0.150042 0.069 Uiso 1 1 calc GR
C58 C 0.73434(16) -0.22585(15) 0.58546(15) 0.0339(6) Uani 1 1 d .
H58A H 0.726099 -0.271429 0.599369 0.051 Uiso 1 1 calc GR
H58B H 0.785778 -0.214920 0.589497 0.051 Uiso 1 1 calc GR
H58C H 0.719858 -0.221854 0.542676 0.051 Uiso 1 1 calc GR
C29 C 0.5871(2) 0.2949(3) 0.33209(18) 0.0631(12) Uani 1 1 d .
H29A H 0.600596 0.248730 0.323994 0.095 Uiso 1 1 calc GR
H29B H 0.544948 0.306793 0.307351 0.095 Uiso 1 1 calc GR
H29C H 0.575282 0.300080 0.375341 0.095 Uiso 1 1 calc GR

loop_
_atom_site_aniso_label
_atom_site_aniso_U_11
_atom_site_aniso_U_22
_atom_site_aniso_U_33
_atom_site_aniso_U_23
_atom_site_aniso_U_13
_atom_site_aniso_U_12
Zn1 0.01763(13) 0.01601(14) 0.01438(15) 0.00125(10) 0.00145(11) -0.00011(11)
Zn2 0.01877(13) 0.01639(15) 0.01387(14) -0.00036(10) 0.00122(12) -0.00044(11)
Si2 0.0216(3) 0.0240(3) 0.0217(3) 0.0009(3) 0.0059(3) 0.0009(2)
Si1 0.0283(3) 0.0234(3) 0.0190(3) 0.0051(3) -0.0024(3) -0.0026(2)
Si3 0.0369(4) 0.0231(3) 0.0164(3) 0.0004(3) -0.0026(3) 0.0028(3)
Si4 0.0268(3) 0.0265(3) 0.0199(3) -0.0014(3) 0.0069(3) 0.0018(3)
N1 0.0177(9) 0.0180(9) 0.0174(9) -0.0016(7) -0.0007(8) 0.0008(8)
N5 0.0197(9) 0.0165(9) 0.0160(9) -0.0001(7) 0.0012(8) -0.0009(7)
N2 0.0194(9) 0.0169(9) 0.0157(9) 0.0016(7) 0.0020(7) 0.0014(8)
N4 0.0171(9) 0.0166(9) 0.0169(9) -0.0009(7) -0.0011(7) -0.0015(7)
N6 0.0263(10) 0.0238(9) 0.0160(9) 0.0014(7) 0.0036(8) 0.0012(8)
N3 0.0211(10) 0.0233(10) 0.0167(10) 0.0021(7) 0.0021(8) -0.0011(8)
C39 0.0174(11) 0.0227(11) 0.0162(10) -0.0018(9) -0.0013(8) 0.0016(9)
C26 0.0214(11) 0.0187(10) 0.0205(11) 0.0021(9) 0.0016(9) 0.0002(9)
C41 0.0161(11) 0.0231(11) 0.0159(10) 0.0010(9) -0.0009(8) -0.0020(9)
C40 0.0175(10) 0.0230(11) 0.0152(10) 0.0018(8) 0.0006(9) -0.0014(9)
C59 0.0208(11) 0.0172(11) 0.0185(11) 0.0030(9) 0.0042(9) -0.0015(9)
C21 0.0208(11) 0.0155(10) 0.0182(10) 0.0025(9) 0.0045(9) 0.0000(8)
C47 0.0214(11) 0.0176(10) 0.0155(10) -0.0028(9) 0.0008(9) -0.0013(9)
C51 0.0293(12) 0.0186(10) 0.0265(11) 0.0005(10) 0.0000(11) 0.0007(9)
C25 0.0222(11) 0.0218(11) 0.0242(11) 0.0047(9) 0.0023(9) 0.0024(9)
C68 0.0359(14) 0.0227(12) 0.0276(12) -0.0073(10) -0.0082(11) 0.0006(11)
C64 0.0253(12) 0.0193(11) 0.0224(11) -0.0003(9) 0.0011(9) -0.0033(9)
C52 0.0223(12) 0.0197(10) 0.0196(10) -0.0021(9) 0.0004(9) 0.0003(9)
C9 0.0219(12) 0.0158(11) 0.0200(11) -0.0007(9) -0.0010(9) -0.0013(9)
C60 0.0217(11) 0.0203(11) 0.0199(11) 0.0016(9) 0.0020(9) -0.0016(9)
C12 0.0332(14) 0.0203(11) 0.0360(14) 0.0041(11) -0.0055(13) -0.0061(10)
C10 0.0227(12) 0.0190(10) 0.0237(11) -0.0022(9) -0.0019(9) 0.0007(9)
C24 0.0265(13) 0.0208(11) 0.0258(11) 0.0018(9) 0.0084(10) 0.0044(9)
C43 0.0220(11) 0.0320(12) 0.0213(11) -0.0022(10) 0.0050(10) 0.0020(10)
C7 0.0249(12) 0.0335(13) 0.0260(12) 0.0102(11) 0.0038(10) -0.0048(10)
C46 0.0230(11) 0.0231(11) 0.0245(11) 0.0029(10) 0.0021(10) -0.0033(9)
C76 0.0484(16) 0.0263(12) 0.0219(12) 0.0026(11) 0.0036(11) 0.0016(11)
C36 0.0265(12) 0.0309(13) 0.0314(13) -0.0002(11) 0.0010(10) 0.0069(10)
C30 0.0268(12) 0.0238(11) 0.0215(11) 0.0001(10) -0.0060(10) 0.0065(10)
C61 0.0212(11) 0.0210(11) 0.0290(12) 0.0048(10) 0.0032(10) 0.0010(9)
C66 0.0319(14) 0.0381(14) 0.0273(12) -0.0025(11) -0.0066(11) -0.0017(11)
C65 0.0272(12) 0.0249(11) 0.0240(12) 0.0012(10) -0.0037(10) 0.0047(10)
C8 0.0216(11) 0.0251(11) 0.0237(11) 0.0039(10) 0.0014(10) -0.0013(9)
C11 0.0295(13) 0.0189(11) 0.0300(12) 0.0016(10) -0.0042(11) 0.0009(9)
C3 0.0174(11) 0.0211(11) 0.0154(10) 0.0033(9) -0.0016(8) -0.0004(9)
C18 0.0204(11) 0.0231(11) 0.0287(12) -0.0017(10) -0.0057(10) -0.0002(9)
C1 0.0188(11) 0.0207(11) 0.0187(10) -0.0014(9) -0.0019(9) 0.0026(9)
C56 0.0202(12) 0.0217(11) 0.0338(13) 0.0031(10) -0.0004(10) 0.0008(9)
C55 0.0286(13) 0.0391(14) 0.0271(13) 0.0046(12) -0.0045(11) 0.0002(11)
C15 0.0221(12) 0.0207(10) 0.0354(13) 0.0018(10) -0.0031(10) 0.0008(9)
C22 0.0209(11) 0.0210(11) 0.0192(10) 0.0011(9) 0.0018(9) -0.0021(8)
C44 0.0253(13) 0.0405(15) 0.0244(12) 0.0051(12) 0.0073(10) -0.0032(11)
C14 0.0237(12) 0.0208(11) 0.0216(11) -0.0013(9) -0.0022(9) -0.0013(9)
C6 0.0203(12) 0.0421(15) 0.0247(12) 0.0041(11) 0.0072(9) -0.0005(10)
C63 0.0341(14) 0.0201(11) 0.0257(11) -0.0052(10) 0.0038(11) -0.0036(10)
C42 0.0317(13) 0.0238(11) 0.0210(11) -0.0031(10) 0.0058(10) 0.0022(10)
C4 0.0350(14) 0.0268(12) 0.0226(11) -0.0053(10) 0.0056(11) 0.0044(11)
C48 0.0193(12) 0.0234(11) 0.0194(11) -0.0045(9) 0.0006(9) -0.0028(9)
C53 0.0199(12) 0.0236(11) 0.0285(12) -0.0027(10) -0.0026(9) -0.0017(9)
C45 0.0248(12) 0.0303(12) 0.0275(12) 0.0067(10) 0.0014(10) -0.0055(10)
C49 0.0232(12) 0.0290(13) 0.0320(13) -0.0017(11) -0.0007(10) -0.0076(10)
C5 0.0220(12) 0.0325(13) 0.0215(11) -0.0004(9) 0.0036(10) 0.0030(10)
C2 0.0171(11) 0.0253(12) 0.0159(10) 0.0012(8) 0.0005(9) 0.0017(9)
C13 0.0247(13) 0.0246(12) 0.0329(13) -0.0001(10) -0.0056(11) -0.0064(10)
C35 0.0359(14) 0.0271(12) 0.0326(14) 0.0101(12) 0.0027(12) 0.0004(11)
C38 0.0402(15) 0.0377(14) 0.0301(13) -0.0066(12) 0.0068(12) 0.0077(12)
C71 0.0289(13) 0.0314(13) 0.0318(13) 0.0014(11) 0.0034(11) 0.0063(11)
C37 0.0277(13) 0.0410(14) 0.0443(16) 0.0097(13) 0.0087(12) -0.0023(11)
C27 0.0317(14) 0.0257(12) 0.0266(12) -0.0044(10) -0.0072(11) 0.0009(10)
C23 0.0312(13) 0.0214(11) 0.0202(11) -0.0029(9) 0.0051(10) -0.0015(10)
C75 0.084(3) 0.0339(15) 0.0172(15) -0.0038(11) -0.0068(13) 0.0121(15)
C54 0.0209(12) 0.0400(14) 0.0354(13) -0.0017(12) -0.0014(11) -0.0014(11)
C74 0.0352(15) 0.0289(13) 0.0520(17) -0.0003(13) -0.0126(13) 0.0029(11)
C28 0.0379(16) 0.068(2) 0.0251(13) 0.0050(14) -0.0057(12) -0.0041(15)
C32 0.0357(14) 0.0356(14) 0.0202(11) 0.0014(11) 0.0008(10) 0.0078(11)
C31 0.0328(14) 0.0360(13) 0.0306(13) -0.0019(11) -0.0086(11) -0.0021(11)
C57 0.0304(14) 0.0271(13) 0.0373(15) 0.0010(11) -0.0084(12) 0.0009(10)
C16 0.0307(14) 0.0291(13) 0.0408(16) 0.0053(12) -0.0130(13) -0.0004(11)
C62 0.0286(13) 0.0179(11) 0.0324(13) -0.0009(10) 0.0089(11) 0.0000(10)
C69 0.0475(17) 0.0386(14) 0.0266(13) -0.0011(12) -0.0115(12) -0.0056(13)
C33 0.0284(14) 0.0328(14) 0.0499(17) 0.0136(13) -0.0107(13) -0.0032(11)
C50 0.0348(14) 0.0207(11) 0.0313(13) 0.0021(10) 0.0006(12) -0.0075(11)
C20 0.0290(13) 0.0394(14) 0.0319(13) 0.0065(12) -0.0078(12) 0.0002(12)
C17 0.0263(13) 0.0343(15) 0.0513(18) 0.0003(14) 0.0033(13) 0.0092(11)
C19 0.0211(12) 0.0358(14) 0.0430(15) -0.0005(12) -0.0042(11) -0.0003(11)
C72 0.0455(18) 0.0505(18) 0.0390(16) -0.0168(14) 0.0051(14) 0.0144(15)
C67 0.0332(14) 0.0466(16) 0.0217(12) 0.0031(12) -0.0015(11) 0.0046(12)
C73 0.0338(15) 0.0452(16) 0.0423(16) 0.0122(14) 0.0087(13) -0.0022(12)
C70 0.0288(15) 0.0549(18) 0.0387(16) -0.0086(14) -0.0036(13) -0.0004(13)
C34 0.071(2) 0.0449(17) 0.0218(16) 0.0020(13) -0.0084(14) 0.0012(16)
C58 0.0265(13) 0.0331(14) 0.0422(16) 0.0045(13) 0.0062(12) 0.0070(11)
C29 0.0300(16) 0.115(4) 0.0441(18) 0.011(2) -0.0060(14) -0.020(2)

loop_
_atom_type_symbol
_atom_type_description
_atom_type_scat_dispersion_real
_atom_type_scat_dispersion_imag
_atom_type_scat_source
C C 0.0181 0.0091 'International Tables Vol C Tables 4.2.6.8 and 6.1.1.4'
H H 0.0000 0.0000 'International Tables Vol C Tables 4.2.6.8 and 6.1.1.4'
N N 0.0311 0.0180 'International Tables Vol C Tables 4.2.6.8 and 6.1.1.4'
Si Si 0.2541 0.3302 'International Tables Vol C Tables 4.2.6.8 and 6.1.1.4'
Zn Zn -1.5491 0.6778 'International Tables Vol C Tables 4.2.6.8 and 6.1.1.4'

loop_
_exptl_crystal_face_index_h
_exptl_crystal_face_index_k
_exptl_crystal_face_index_l
_exptl_crystal_face_perp_dist
_exptl_oxdiff_crystal_face_indexfrac_h
_exptl_oxdiff_crystal_face_indexfrac_k
_exptl_oxdiff_crystal_face_indexfrac_l
_exptl_oxdiff_crystal_face_x
_exptl_oxdiff_crystal_face_y
_exptl_oxdiff_crystal_face_z
-11 -3 5 0.0887 -10.5375 -2.9875 5.2612 -0.1588 -0.6599 0.7344
-2 -12 -3 0.0886 -1.5170 -12.4850 -2.6137 0.1208 0.5081 0.8528
5 -10 -6 0.0749 4.8043 -10.4603 -5.7048 0.2133 0.8923 0.3979
9 -5 -7 0.0637 9.3095 -4.7996 -6.7284 0.2290 0.9552 -0.1878
3 12 2 0.0716 3.1730 12.2585 1.5923 -0.0875 -0.3695 -0.9251
-1 12 4 0.0725 -1.0801 12.2146 4.0407 -0.1655 -0.6940 -0.7007
-8 7 7 0.0969 -8.2414 6.7853 6.6657 -0.2329 -0.9725 0.0090
-9 -2 -8 0.0675 -9.2349 -2.0676 -8.3317 0.7581 -0.3617 0.5427
3 -9 10 0.0604 2.6900 -8.6177 9.8308 -0.7999 0.3805 0.4642
9 3 8 0.0718 9.3883 3.0486 7.7098 -0.7112 0.3394 -0.6156
2 11 -7 0.0754 1.9125 11.0158 -6.7768 0.5079 -0.2410 -0.8270
-7 3 -10 0.0590 -7.0826 3.4930 -10.4682 0.9003 -0.4289 0.0734
3 4 13 0.0583 2.9970 4.0014 13.0002 -0.9320 -0.2239 -0.3348
-1 -2 -14 0.0344 -0.9975 -2.0008 -14.0000 0.9728 0.2849 0.1045
-4 -1 13 0.0847 -4.0013 -1.0008 12.9993 -0.8186 -0.4617 0.3265
-3 -1 -13 0.0291 -2.9978 -1.0013 -13.0003 0.9542 0.0894 0.1446
2 7 -12 0.0543 1.9997 7.0005 -11.9999 0.8369 0.0421 -0.6033
0 -2 -14 0.0229 0.0025 -2.0005 -13.9998 0.9513 0.3509 0.0553

loop_
_geom_angle_atom_site_label_1
_geom_angle_atom_site_label_2
_geom_angle_atom_site_label_3
_geom_angle
N2 Zn1 N1 95.74(9)
N3 Zn1 N1 129.46(8)
N3 Zn1 N2 134.75(9)
N5 Zn2 N4 95.65(9)
N6 Zn2 N5 134.04(9)
N6 Zn2 N4 130.25(8)
N3 Si2 C36 111.15(11)
N3 Si2 C38 114.47(13)
N3 Si2 C37 110.66(12)
C36 Si2 C38 104.05(13)
C36 Si2 C37 109.21(14)
C38 Si2 C37 106.98(14)
N3 Si1 C35 112.47(12)
N3 Si1 C33 108.49(12)
N3 Si1 C34 113.48(14)
C35 Si1 C33 109.55(13)
C34 Si1 C35 106.22(15)
C34 Si1 C33 106.42(17)
N6 Si3 C76 111.66(12)
N6 Si3 C75 112.33(13)
N6 Si3 C74 108.71(13)
C76 Si3 C75 108.44(14)
C76 Si3 C74 109.59(13)
C74 Si3 C75 105.93(17)
N6 Si4 C71 110.85(12)
N6 Si4 C72 113.83(14)
N6 Si4 C73 111.21(13)
C71 Si4 C72 104.26(14)
C71 Si4 C73 109.29(14)
C72 Si4 C73 107.06(16)
C9 N1 Zn1 116.38(16)
C1 N1 Zn1 122.92(17)
C1 N1 C9 120.1(2)
C41 N5 Zn2 124.31(17)
C41 N5 C59 118.1(2)
C59 N5 Zn2 117.48(16)
C21 N2 Zn1 117.22(15)
C3 N2 Zn1 124.11(16)
C3 N2 C21 118.7(2)
C39 N4 Zn2 123.58(16)
C39 N4 C47 120.4(2)
C47 N4 Zn2 115.56(15)
Si3 N6 Zn2 113.78(12)
Si3 N6 Si4 123.84(13)
Si4 N6 Zn2 122.01(13)
Si2 N3 Zn1 122.70(12)
Si1 N3 Zn1 113.60(12)
Si1 N3 Si2 123.59(13)
N4 C39 C40 123.5(2)
N4 C39 C42 119.7(2)
C40 C39 C42 116.8(2)
C21 C26 C30 123.2(2)
C25 C26 C21 118.2(2)
C25 C26 C30 118.6(2)
N5 C41 C40 123.4(2)
N5 C41 C46 119.7(2)
C46 C41 C40 116.9(2)
C41 C40 C39 125.7(2)
C43 C40 C39 116.7(2)
C43 C40 C41 117.6(2)
C64 C59 N5 119.8(2)
C60 C59 N5 119.6(2)
C60 C59 C64 120.6(2)
C26 C21 N2 119.3(2)
C22 C21 N2 119.9(2)
C22 C21 C26 120.7(2)
C52 C47 N4 121.4(2)
C52 C47 C48 121.3(2)
C48 C47 N4 117.2(2)
C50 C51 C52 120.9(2)
C24 C25 C26 121.6(2)
C64 C68 C69 112.5(2)
C64 C68 C70 110.7(2)
C69 C68 C70 110.1(2)
C59 C64 C68 121.7(2)
C63 C64 C59 118.5(2)
C63 C64 C68 119.7(2)
C47 C52 C51 118.6(2)
C47 C52 C56 124.3(2)
C51 C52 C56 117.2(2)
C10 C9 N1 120.9(2)
C10 C9 C14 121.2(2)
C14 C9 N1 117.8(2)
C59 C60 C65 122.8(2)
C61 C60 C59 118.5(2)
C61 C60 C65 118.6(2)
C11 C12 C13 119.7(2)
C9 C10 C15 124.1(2)
C11 C10 C9 118.1(2)
C11 C10 C15 117.8(2)
C25 C24 C23 119.8(2)
C44 C43 C40 123.5(2)
C8 C7 C6 120.2(2)
C45 C46 C41 123.0(2)
C26 C30 C32 110.0(2)
C26 C30 C31 112.2(2)
C32 C30 C31 110.3(2)
C62 C61 C60 121.3(2)
C60 C65 C66 112.7(2)
C60 C65 C67 110.0(2)
C67 C65 C66 109.8(2)
C7 C8 C3 122.9(2)
C12 C11 C10 121.5(2)
N2 C3 C8 119.6(2)
N2 C3 C2 123.4(2)
C8 C3 C2 116.9(2)
C14 C18 C20 111.3(2)
C14 C18 C19 113.8(2)
C20 C18 C19 109.4(2)
N1 C1 C4 119.7(2)
N1 C1 C2 123.6(2)
C2 C1 C4 116.7(2)
C52 C56 C57 111.6(2)
C52 C56 C58 111.2(2)
C58 C56 C57 108.8(2)
C10 C15 C16 111.2(2)
C10 C15 C17 111.6(2)
C16 C15 C17 108.2(2)
C21 C22 C27 121.6(2)
C23 C22 C21 118.3(2)
C23 C22 C27 119.9(2)
C43 C44 C45 118.7(2)
C9 C14 C18 121.4(2)
C13 C14 C9 118.1(2)
C13 C14 C18 120.5(2)
C5 C6 C7 118.9(2)
C62 C63 C64 121.0(2)
C47 C48 C53 121.4(2)
C49 C48 C47 117.6(2)
C49 C48 C53 120.9(2)
C48 C53 C55 111.2(2)
C48 C53 C54 113.6(2)
C54 C53 C55 109.5(2)
C46 C45 C44 120.3(2)
C50 C49 C48 121.7(2)
C6 C5 C2 123.4(2)
C3 C2 C1 125.8(2)
C5 C2 C3 117.6(2)
C5 C2 C1 116.5(2)
C12 C13 C14 121.5(3)
C22 C27 C29 109.3(2)
C28 C27 C22 113.8(2)
C28 C27 C29 109.5(3)
C24 C23 C22 121.2(2)
C61 C62 C63 119.9(2)
C51 C50 C49 119.9(2)

loop_
_geom_bond_atom_site_label_1
_geom_bond_atom_site_label_2
_geom_bond_distance
Zn1 N1 2.023(2)
Zn1 N2 1.9091(19)
Zn1 N3 1.885(2)
Zn2 N5 1.906(2)
Zn2 N4 2.0174(19)
Zn2 N6 1.887(2)
Si2 N3 1.719(2)
Si2 C36 1.872(3)
Si2 C38 1.881(3)
Si2 C37 1.881(3)
Si1 N3 1.712(2)
Si1 C35 1.872(3)
Si1 C33 1.878(3)
Si1 C34 1.870(3)
Si3 N6 1.711(2)
Si3 C76 1.873(3)
Si3 C75 1.886(3)
Si3 C74 1.876(3)
Si4 N6 1.715(2)
Si4 C71 1.870(3)
Si4 C72 1.874(3)
Si4 C73 1.879(3)
N1 C9 1.448(3)
N1 C1 1.315(3)
N5 C41 1.362(3)
N5 C59 1.435(3)
N2 C21 1.437(3)
N2 C3 1.359(3)
N4 C39 1.312(3)
N4 C47 1.448(3)
C39 C40 1.462(3)
C39 C42 1.515(3)
C26 C21 1.413(3)
C26 C25 1.395(3)
C26 C30 1.519(3)
C41 C40 1.442(3)
C41 C46 1.425(3)
C40 C43 1.424(3)
C59 C64 1.412(4)
C59 C60 1.407(3)
C21 C22 1.410(4)
C47 C52 1.396(3)
C47 C48 1.420(3)
C51 C52 1.403(3)
C51 C50 1.380(4)
C25 C24 1.378(4)
C68 C64 1.512(4)
C68 C69 1.528(4)
C68 C70 1.535(4)
C64 C63 1.403(4)
C52 C56 1.527(3)
C9 C10 1.408(3)
C9 C14 1.410(3)
C60 C61 1.400(3)
C60 C65 1.521(3)
C12 C11 1.377(4)
C12 C13 1.387(4)
C10 C11 1.397(3)
C10 C15 1.515(3)
C24 C23 1.383(4)
C43 C44 1.369(4)
C7 C8 1.368(4)
C7 C6 1.396(4)
C46 C45 1.371(4)
C30 C32 1.539(4)
C30 C31 1.540(4)
C61 C62 1.381(4)
C66 C65 1.534(4)
C65 C67 1.523(4)
C8 C3 1.428(3)
C3 C2 1.435(3)
C18 C14 1.521(3)
C18 C20 1.528(4)
C18 C19 1.531(4)
C1 C4 1.518(3)
C1 C2 1.461(3)
C56 C57 1.538(4)
C56 C58 1.530(4)
C55 C53 1.536(4)
C15 C16 1.538(4)
C15 C17 1.542(4)
C22 C27 1.525(3)
C22 C23 1.399(3)
C44 C45 1.396(4)
C14 C13 1.391(4)
C6 C5 1.363(4)
C63 C62 1.383(4)
C48 C53 1.520(3)
C48 C49 1.392(4)
C53 C54 1.529(3)
C49 C50 1.385(4)
C5 C2 1.427(3)
C27 C28 1.505(4)
C27 C29 1.538(4)
